data_7105090
loop_
_publ_author_name
'Ian R. Morgan'
'Angela Di Paolo'
'Dragoslav Vidovic'
'Ian A. Fallis'
'Simon Aldridge'

_publ_section_title
;
 Facile syntheses of dissymmetric ferrocene-functionalized Lewis acids
 and acid--base pairs
;
_journal_name_full 'Chem. Commun.'
_journal_page_first 7288
_journal_page_last 7290
_journal_paper_doi 10.1039/b917304h
_journal_year 2009
_chemical_absolute_configuration ad
_chemical_formula_moiety 'C35 H37 B1 Fe1 O1 S1'
_chemical_formula_sum 'C35 H37 B Fe O S'
_chemical_formula_weight 572.40
_chemical_melting_point ?
_space_group_IT_number 19
_symmetry_cell_setting orthorhombic
_symmetry_space_group_name_Hall 'P 2ac 2ab'
_symmetry_space_group_name_H-M 'P 21 21 21'
_atom_sites_solution_hydrogens geom
_atom_sites_solution_primary direct
_audit_creation_date 09-05-18
_audit_creation_method CRYSTALS_ver_12.86
_cell_angle_alpha 90
_cell_angle_beta 90
_cell_angle_gamma 90
_cell_formula_units_Z 4
_cell_length_a 9.3714(2)
_cell_length_b 11.8431(2)
_cell_length_c 25.5848(5)
_cell_measurement_reflns_used 3420
_cell_measurement_temperature 150
_cell_measurement_theta_max 27
_cell_measurement_theta_min 5
_cell_volume 2839.57(10)
_computing_cell_refinement 'DENZO/SCALEPACK (Otwinowski & Minor, 1997)'
_computing_data_collection 'COLLECT (Nonius, 1997-2001).'
_computing_data_reduction 'DENZO/SCALEPACK (Otwinowski & Minor, 1997)'
_computing_molecular_graphics 'CAMERON (Watkin et al., 1996)'
_computing_publication_material 'CRYSTALS (Betteridge et al., 2003)'
_computing_structure_refinement 'CRYSTALS (Betteridge et al., 2003)'
_computing_structure_solution 'SIR92 (Altomare et al., 1994)'
_diffrn_ambient_temperature 150
_diffrn_measured_fraction_theta_full 0.985
_diffrn_measured_fraction_theta_max 0.976
_diffrn_measurement_device 'Nonius KappaCCD'
_diffrn_measurement_device_type Area
_diffrn_measurement_method \w
_diffrn_radiation_monochromator graphite
_diffrn_radiation_type 'Mo K\a'
_diffrn_radiation_wavelength 0.71073
_diffrn_reflns_av_R_equivalents 0.064
_diffrn_reflns_limit_h_max 12
_diffrn_reflns_limit_h_min -12
_diffrn_reflns_limit_k_max 15
_diffrn_reflns_limit_k_min -15
_diffrn_reflns_limit_l_max 33
_diffrn_reflns_limit_l_min -32
_diffrn_reflns_number 20354
_diffrn_reflns_theta_full 25.592
_diffrn_reflns_theta_max 27.518
_diffrn_reflns_theta_min 5.172
_diffrn_standards_number 0
_exptl_absorpt_coefficient_mu 0.632
_exptl_absorpt_correction_T_max 0.89
_exptl_absorpt_correction_T_min 0.81
_exptl_absorpt_correction_type multi-scan
_exptl_absorpt_process_details 'DENZO/SCALEPACK (Otwinowski & Minor, 1997)'
_exptl_crystal_colour orange
_exptl_crystal_density_diffrn 1.339
_exptl_crystal_density_method 'not measured'
_exptl_crystal_description plate
_exptl_crystal_F_000 1208
_exptl_crystal_size_max 0.30
_exptl_crystal_size_mid 0.18
_exptl_crystal_size_min 0.18
_refine_diff_density_max 1.64
_refine_diff_density_min -0.87
_refine_ls_abs_structure_details 'Flack (1983), 0 Friedel-pairs'
_refine_ls_abs_structure_Flack 0.022(19)
_refine_ls_extinction_method None
_refine_ls_goodness_of_fit_ref 0.9797
_refine_ls_hydrogen_treatment constr
_refine_ls_matrix_type full
_refine_ls_number_parameters 353
_refine_ls_number_reflns 5123
_refine_ls_number_restraints 0
_refine_ls_R_factor_all 0.0536
_refine_ls_R_factor_gt 0.0441
_refine_ls_shift/su_max 0.001390
_refine_ls_structure_factor_coef Fsqd
_refine_ls_weighting_details
;
Method= Modified Sheldrick
w=1/[\s^2^(F^2^) + ( 0.05P)^2^ + 2.84P]
,where P=(max(Fo^2^,0) + 2Fc^2^)/3
;
_refine_ls_weighting_scheme calc
_refine_ls_wR_factor_all 0.1055
_refine_ls_wR_factor_gt 0.0990
_refine_ls_wR_factor_ref 0.1055
_reflns_limit_h_max 12
_reflns_limit_h_min -12
_reflns_limit_k_max 15
_reflns_limit_k_min 0
_reflns_limit_l_max 32
_reflns_limit_l_min 0
_reflns_number_gt 4476
_reflns_number_total 6016
_reflns_threshold_expression I>2.0\s(I)
_oxford_diffrn_Wilson_B_factor 2.37
_oxford_diffrn_Wilson_scale 15.46
_oxford_refine_ls_r_factor_ref 0.0536
_oxford_refine_ls_scale 0.2602(2)
_oxford_reflns_number_all 5123
_oxford_reflns_threshold_expression_ref I>-3.0\s(I)
_oxford_structure_analysis_title 090addv09
_cod_data_source_file b917304h.txt
_cod_data_source_block 5
_cod_depositor_comments
;
The following automatic conversions were performed:
'_symmetry_cell_setting' value 'Orthorhombic' changed to 'orthorhombic'
according to '/home/saulius/struct/CIF-dictionaries/cif_core.dic'
dictionary named 'cif_core.dic' version 2.4.1 from 2010-06-29.

Automatic conversion script
Id: cif_fix_enum 1527 2010-12-29 10:47:43Z saulius 

The following automatic conversions were performed:

'_chemical_melting_point' value 'not measured' was changed to '?' -
the value is undefined or not given.

Automatic conversion script
Id: cif_fix_values 1646 2011-03-28 12:23:43Z adriana 
;
_cod_original_sg_symbol_H-M 'P 21 21 21 '
_cod_original_formula_sum 'C35 H37 B1 Fe1 O1 S1'
_cod_database_code 7105090

loop_
_symmetry_equiv_pos_as_xyz
x,y,z
x+1/2,-y+1/2,-z
-x,y+1/2,-z+1/2
-x+1/2,-y,z+1/2

loop_
_atom_site_label
_atom_site_type_symbol
_atom_site_fract_x
_atom_site_fract_y
_atom_site_fract_z
_atom_site_U_iso_or_equiv
_atom_site_occupancy
_atom_site_adp_type
_atom_site_refinement_flags_posn
_atom_site_refinement_flags_adp
_atom_site_refinement_flags_occupancy
_atom_site_disorder_assembly
_atom_site_disorder_group
_oxford_atom_site_special_shape
_atom_site_attached_hydrogens
Fe1 Fe 0.47673(5) 0.53333(4) 0.546364(19) 0.0295 1.0000 Uani . . . . . . .
C2 C 0.4697(4) 0.5184(3) 0.62512(12) 0.0311 1.0000 Uani . . . . . . .
C3 C 0.3303(4) 0.5002(3) 0.60372(14) 0.0356 1.0000 Uani . . . . . . .
C4 C 0.3383(4) 0.4090(3) 0.56788(14) 0.0326 1.0000 Uani . . . . . . .
C5 C 0.4824(4) 0.3694(3) 0.56939(12) 0.0265 1.0000 Uani . . . . . . .
C6 C 0.5665(3) 0.4347(3) 0.60521(13) 0.0272 1.0000 Uani . . . . . . .
B7 B 0.7142(4) 0.4119(3) 0.63160(14) 0.0279 1.0000 Uani . . . . . . .
C8 C 0.7422(3) 0.2975(3) 0.66215(13) 0.0260 1.0000 Uani . . . . . . .
C9 C 0.8766(4) 0.2440(3) 0.66224(13) 0.0281 1.0000 Uani . . . . . . .
C10 C 0.9005(4) 0.1472(3) 0.69076(13) 0.0306 1.0000 Uani . . . . . . .
C11 C 0.7961(4) 0.1003(3) 0.72310(14) 0.0340 1.0000 Uani . . . . . . .
C12 C 0.6636(4) 0.1524(3) 0.72366(13) 0.0307 1.0000 Uani . . . . . . .
C13 C 0.6332(4) 0.2462(3) 0.69354(13) 0.0285 1.0000 Uani . . . . . . .
C14 C 0.4826(4) 0.2905(3) 0.69704(12) 0.0313 1.0000 Uani . . . . . . .
C15 C 0.8241(4) -0.0046(3) 0.75552(16) 0.0462 1.0000 Uani . . . . . . .
C16 C 0.9991(4) 0.2868(3) 0.62905(14) 0.0381 1.0000 Uani . . . . . . .
C17 C 0.8155(3) 0.5181(3) 0.63945(13) 0.0263 1.0000 Uani . . . . . . .
C18 C 0.9023(3) 0.5636(3) 0.59950(13) 0.0294 1.0000 Uani . . . . . . .
C19 C 0.9230(4) 0.5048(3) 0.54761(14) 0.0370 1.0000 Uani . . . . . . .
C20 C 0.9801(4) 0.6621(3) 0.60839(14) 0.0339 1.0000 Uani . . . . . . .
C21 C 0.9745(4) 0.7189(3) 0.65552(14) 0.0362 1.0000 Uani . . . . . . .
C22 C 0.8885(4) 0.6745(3) 0.69505(14) 0.0335 1.0000 Uani . . . . . . .
C23 C 0.8125(4) 0.5752(3) 0.68810(13) 0.0291 1.0000 Uani . . . . . . .
C24 C 0.7291(4) 0.5285(3) 0.73402(14) 0.0357 1.0000 Uani . . . . . . .
C25 C 1.0616(5) 0.8233(4) 0.66453(19) 0.0576 1.0000 Uani . . . . . . .
S26 S 0.54459(12) 0.26423(8) 0.52562(4) 0.0399 1.0000 Uani . . . . . . .
O27 O 0.7005(3) 0.2814(2) 0.51771(12) 0.0527 1.0000 Uani . . . . . . .
C28 C 0.5291(4) 0.1429(3) 0.56748(13) 0.0343 1.0000 Uani . . . . . . .
C29 C 0.3961(4) 0.1081(3) 0.58418(15) 0.0371 1.0000 Uani . . . . . . .
C30 C 0.3857(4) 0.0112(3) 0.61428(14) 0.0400 1.0000 Uani . . . . . . .
C31 C 0.5067(4) -0.0512(3) 0.62692(13) 0.0382 1.0000 Uani . . . . . . .
C32 C 0.6380(4) -0.0150(3) 0.60926(15) 0.0403 1.0000 Uani . . . . . . .
C33 C 0.6501(4) 0.0817(3) 0.57924(15) 0.0397 1.0000 Uani . . . . . . .
C34 C 0.4935(6) -0.1575(3) 0.65991(16) 0.0548 1.0000 Uani . . . . . . .
C35 C 0.6021(5) 0.6632(4) 0.52262(18) 0.0580 1.0000 Uani . . . . . . .
C36 C 0.4561(6) 0.6977(3) 0.52407(15) 0.0530 1.0000 Uani . . . . . . .
C37 C 0.3807(4) 0.6263(3) 0.48940(16) 0.0428 1.0000 Uani . . . . . . .
C38 C 0.4798(4) 0.5520(3) 0.46646(14) 0.0407 1.0000 Uani . . . . . . .
C39 C 0.6151(4) 0.5748(4) 0.48664(17) 0.0504 1.0000 Uani . . . . . . .
H22 H 0.4957 0.5773 0.6487 0.0379 1.0000 Uiso R . . . . . .
H31 H 0.2441 0.5435 0.6115 0.0433 1.0000 Uiso R . . . . . .
H41 H 0.2603 0.3783 0.5478 0.0401 1.0000 Uiso R . . . . . .
H101 H 0.9882 0.1125 0.6886 0.0374 1.0000 Uiso R . . . . . .
H121 H 0.5917 0.1234 0.7449 0.0378 1.0000 Uiso R . . . . . .
H143 H 0.4330 0.2511 0.7246 0.0484 1.0000 Uiso R . . . . . .
H142 H 0.4852 0.3689 0.7062 0.0483 1.0000 Uiso R . . . . . .
H141 H 0.4309 0.2805 0.6646 0.0480 1.0000 Uiso R . . . . . .
H151 H 0.7684 0.0001 0.7865 0.0702 1.0000 Uiso R . . . . . .
H152 H 0.9225 -0.0118 0.7637 0.0703 1.0000 Uiso R . . . . . .
H153 H 0.7935 -0.0686 0.7354 0.0701 1.0000 Uiso R . . . . . .
H162 H 1.0826 0.2399 0.6347 0.0579 1.0000 Uiso R . . . . . .
H163 H 1.0213 0.3644 0.6379 0.0583 1.0000 Uiso R . . . . . .
H161 H 0.9717 0.2840 0.5926 0.0580 1.0000 Uiso R . . . . . .
H193 H 0.9266 0.5584 0.5192 0.0558 1.0000 Uiso R . . . . . .
H192 H 1.0136 0.4638 0.5473 0.0556 1.0000 Uiso R . . . . . .
H191 H 0.8463 0.4515 0.5409 0.0560 1.0000 Uiso R . . . . . .
H201 H 1.0378 0.6888 0.5814 0.0411 1.0000 Uiso R . . . . . .
H221 H 0.8787 0.7116 0.7263 0.0415 1.0000 Uiso R . . . . . .
H241 H 0.7473 0.5769 0.7639 0.0546 1.0000 Uiso R . . . . . .
H242 H 0.7594 0.4530 0.7422 0.0548 1.0000 Uiso R . . . . . .
H243 H 0.6275 0.5267 0.7258 0.0542 1.0000 Uiso R . . . . . .
H252 H 1.1119 0.8180 0.6967 0.0873 1.0000 Uiso R . . . . . .
H253 H 1.1286 0.8326 0.6365 0.0877 1.0000 Uiso R . . . . . .
H251 H 0.9986 0.8879 0.6654 0.0872 1.0000 Uiso R . . . . . .
H291 H 0.3142 0.1494 0.5760 0.0448 1.0000 Uiso R . . . . . .
H301 H 0.2960 -0.0123 0.6260 0.0494 1.0000 Uiso R . . . . . .
H321 H 0.7188 -0.0552 0.6178 0.0484 1.0000 Uiso R . . . . . .
H331 H 0.7370 0.1050 0.5666 0.0466 1.0000 Uiso R . . . . . .
H341 H 0.5850 -0.1922 0.6633 0.0843 1.0000 Uiso R . . . . . .
H342 H 0.4582 -0.1398 0.6945 0.0842 1.0000 Uiso R . . . . . .
H343 H 0.4291 -0.2099 0.6430 0.0845 1.0000 Uiso R . . . . . .
H351 H 0.6778 0.6937 0.5434 0.0697 1.0000 Uiso R . . . . . .
H361 H 0.4146 0.7577 0.5446 0.0650 1.0000 Uiso R . . . . . .
H371 H 0.2761 0.6279 0.4842 0.0513 1.0000 Uiso R . . . . . .
H381 H 0.4564 0.4925 0.4413 0.0491 1.0000 Uiso R . . . . . .
H391 H 0.7033 0.5337 0.4791 0.0602 1.0000 Uiso R . . . . . .

loop_
_atom_site_aniso_label
_atom_site_aniso_U_11
_atom_site_aniso_U_22
_atom_site_aniso_U_33
_atom_site_aniso_U_23
_atom_site_aniso_U_13
_atom_site_aniso_U_12
Fe1 0.0270(2) 0.0272(2) 0.0342(2) 0.0083(2) -0.0044(2) -0.0014(2)
C2 0.0344(17) 0.0274(17) 0.0315(16) 0.0063(14) -0.0025(15) 0.0034(17)
C3 0.0285(18) 0.038(2) 0.040(2) 0.0078(16) 0.0024(15) 0.0073(16)
C4 0.0240(18) 0.036(2) 0.0375(18) 0.0094(16) -0.0039(14) -0.0031(16)
C5 0.0271(17) 0.0224(15) 0.0299(15) 0.0032(13) -0.0016(14) -0.0034(15)
C6 0.0289(18) 0.0185(16) 0.0341(18) 0.0034(14) -0.0007(14) -0.0020(13)
B7 0.0261(19) 0.030(2) 0.0275(19) 0.0008(17) 0.0023(16) 0.0009(17)
C8 0.0257(18) 0.0246(17) 0.0277(16) -0.0033(14) -0.0004(13) -0.0025(14)
C9 0.0260(17) 0.0267(18) 0.0317(17) -0.0004(14) -0.0015(14) -0.0001(15)
C10 0.0241(18) 0.0269(18) 0.041(2) 0.0027(15) -0.0011(15) 0.0043(15)
C11 0.038(2) 0.0279(19) 0.0359(19) 0.0051(15) -0.0006(17) -0.0001(16)
C12 0.0307(19) 0.0266(18) 0.0349(18) 0.0026(15) -0.0008(15) -0.0039(16)
C13 0.0255(17) 0.0271(18) 0.0328(18) -0.0031(14) 0.0013(14) -0.0061(15)
C14 0.0248(17) 0.0335(18) 0.0356(17) 0.0057(14) 0.0024(15) -0.0021(16)
C15 0.048(2) 0.037(2) 0.054(2) 0.0194(18) 0.0013(19) 0.0007(18)
C16 0.028(2) 0.039(2) 0.0467(19) 0.0107(16) 0.0083(16) 0.0051(16)
C17 0.0217(15) 0.0224(17) 0.0348(17) 0.0014(14) -0.0035(13) 0.0020(14)
C18 0.0240(17) 0.0266(18) 0.0376(19) 0.0008(14) -0.0059(14) 0.0014(15)
C19 0.0365(18) 0.040(2) 0.0341(18) 0.0028(17) -0.0007(16) -0.0025(15)
C20 0.0265(17) 0.0319(18) 0.0433(19) 0.0086(15) -0.0010(16) -0.0019(17)
C21 0.0319(18) 0.0258(17) 0.051(2) 0.0012(15) -0.0066(18) -0.0028(17)
C22 0.036(2) 0.0245(17) 0.040(2) -0.0007(15) -0.0056(16) 0.0010(16)
C23 0.0254(18) 0.0257(17) 0.0363(18) 0.0046(15) -0.0039(14) 0.0012(14)
C24 0.0380(19) 0.0332(19) 0.0359(19) -0.0023(17) 0.0009(15) 0.0008(18)
C25 0.062(3) 0.042(2) 0.069(3) -0.005(2) -0.004(2) -0.023(2)
S26 0.0511(6) 0.0313(5) 0.0372(5) 0.0037(4) 0.0086(4) -0.0014(5)
O27 0.0515(17) 0.0390(16) 0.0675(18) -0.0020(14) 0.0250(15) -0.0051(14)
C28 0.045(2) 0.0252(17) 0.0322(16) -0.0004(14) 0.0000(17) -0.0053(18)
C29 0.040(2) 0.0301(19) 0.041(2) 0.0024(17) -0.0060(17) -0.0019(17)
C30 0.042(2) 0.039(2) 0.039(2) 0.0056(17) -0.0031(17) -0.0125(18)
C31 0.058(3) 0.0276(18) 0.0293(16) 0.0004(13) -0.0036(17) -0.0032(18)
C32 0.047(2) 0.035(2) 0.038(2) 0.0004(17) -0.0037(17) 0.0103(18)
C33 0.045(2) 0.034(2) 0.040(2) -0.0066(18) 0.0084(17) 0.0032(18)
C34 0.084(4) 0.033(2) 0.048(2) 0.0095(17) -0.001(2) -0.001(2)
C35 0.060(3) 0.055(3) 0.059(3) 0.032(2) -0.022(2) -0.030(2)
C36 0.090(4) 0.0259(18) 0.043(2) 0.0127(17) -0.007(2) 0.003(2)
C37 0.039(2) 0.042(2) 0.047(2) 0.0167(18) -0.0045(18) 0.0008(19)
C38 0.043(2) 0.043(2) 0.0358(19) 0.0149(15) 0.0014(16) 0.0002(19)
C39 0.036(2) 0.057(3) 0.058(3) 0.024(2) 0.0017(19) -0.002(2)

loop_
_atom_type_symbol
_atom_type_scat_dispersion_real
_atom_type_scat_dispersion_imag
_atom_type_scat_Cromer_Mann_a1
_atom_type_scat_Cromer_Mann_b1
_atom_type_scat_Cromer_Mann_a2
_atom_type_scat_Cromer_Mann_b2
_atom_type_scat_Cromer_Mann_a3
_atom_type_scat_Cromer_Mann_b3
_atom_type_scat_Cromer_Mann_a4
_atom_type_scat_Cromer_Mann_b4
_atom_type_scat_Cromer_Mann_c
_atom_type_scat_source
C 0.0033 0.0016 2.3100 20.8439 1.0200 10.2075 1.5886 0.5687 0.8650 51.6512 0.2156 'International Tables Vol C 4.2.6.8 and 6.1.1.4'
H 0.0000 0.0000 0.4930 10.5109 0.3229 26.1257 0.1402 3.1424 0.0408 57.7998 0.0030 'International Tables Vol C 4.2.6.8 and 6.1.1.4'
B 0.0013 0.0007 2.0545 23.2185 1.3326 1.0210 1.0979 60.3498 0.7068 0.1403 -0.1932 'International Tables Vol C 4.2.6.8 and 6.1.1.4'
S 0.1246 0.1234 6.9053 1.4679 5.2034 22.2151 1.4379 0.2536 1.5863 56.1720 0.8669 'International Tables Vol C 4.2.6.8 and 6.1.1.4'
O 0.0106 0.0060 3.0485 13.2771 2.2868 5.7011 1.5463 0.3239 0.8670 32.9089 0.2508 'International Tables Vol C 4.2.6.8 and 6.1.1.4'
Fe 0.3463 0.8444 11.7695 4.7611 7.3573 0.3072 3.5222 15.3535 2.3045 76.8805 1.0369 'International Tables Vol C 4.2.6.8 and 6.1.1.4'

loop_
_geom_angle_atom_site_label_1
_geom_angle_site_symmetry_1
_geom_angle_atom_site_label_2
_geom_angle_site_symmetry_2
_geom_angle_atom_site_label_3
_geom_angle_site_symmetry_3
_geom_angle
_geom_angle_publ_flag
C2 . Fe1 . C3 . 41.20(14) yes
C2 . Fe1 . C4 . 69.33(14) yes
C3 . Fe1 . C4 . 40.64(15) yes
C2 . Fe1 . C5 . 68.17(13) yes
C3 . Fe1 . C5 . 68.04(14) yes
C4 . Fe1 . C5 . 41.17(14) yes
C2 . Fe1 . C6 . 40.93(13) yes
C3 . Fe1 . C6 . 69.21(13) yes
C4 . Fe1 . C6 . 69.93(13) yes
C5 . Fe1 . C6 . 40.82(13) yes
C2 . Fe1 . C35 . 112.55(17) yes
C3 . Fe1 . C35 . 138.45(19) yes
C4 . Fe1 . C35 . 175.78(17) yes
C5 . Fe1 . C35 . 142.84(18) yes
C6 . Fe1 . C35 . 114.06(15) yes
C2 . Fe1 . C36 . 111.06(15) yes
C3 . Fe1 . C36 . 108.67(17) yes
C4 . Fe1 . C36 . 134.85(18) yes
C5 . Fe1 . C36 . 176.01(19) yes
C6 . Fe1 . C36 . 140.93(16) yes
C2 . Fe1 . C37 . 138.21(16) yes
C3 . Fe1 . C37 . 108.69(15) yes
C4 . Fe1 . C37 . 107.60(15) yes
C5 . Fe1 . C37 . 137.43(15) yes
C6 . Fe1 . C37 . 177.49(15) yes
C2 . Fe1 . C38 . 178.43(14) yes
C3 . Fe1 . C38 . 137.95(15) yes
C4 . Fe1 . C38 . 110.80(15) yes
C5 . Fe1 . C38 . 113.02(14) yes
C6 . Fe1 . C38 . 140.65(14) yes
C2 . Fe1 . C39 . 141.14(16) yes
C3 . Fe1 . C39 . 176.17(16) yes
C4 . Fe1 . C39 . 140.53(18) yes
C5 . Fe1 . C39 . 115.22(17) yes
C6 . Fe1 . C39 . 114.51(15) yes
C35 . Fe1 . C36 . 41.14(19) yes
C35 . Fe1 . C37 . 68.40(17) yes
C36 . Fe1 . C37 . 40.65(17) yes
C35 . Fe1 . C38 . 67.21(17) yes
C36 . Fe1 . C38 . 67.68(16) yes
C37 . Fe1 . C38 . 40.22(16) yes
C35 . Fe1 . C39 . 39.99(19) yes
C36 . Fe1 . C39 . 67.98(19) yes
C37 . Fe1 . C39 . 67.61(17) yes
C38 . Fe1 . C39 . 39.60(16) yes
Fe1 . C2 . C3 . 70.26(19) yes
Fe1 . C2 . C6 . 71.76(19) yes
C3 . C2 . C6 . 109.7(3) yes
Fe1 . C2 . H22 . 123.9 no
C3 . C2 . H22 . 125.8 no
C6 . C2 . H22 . 124.6 no
C2 . C3 . Fe1 . 68.54(19) yes
C2 . C3 . C4 . 108.3(3) yes
Fe1 . C3 . C4 . 69.4(2) yes
C2 . C3 . H31 . 126.7 no
Fe1 . C3 . H31 . 126.9 no
C4 . C3 . H31 . 125.1 no
C3 . C4 . Fe1 . 70.0(2) yes
C3 . C4 . C5 . 106.4(3) yes
Fe1 . C4 . C5 . 69.10(18) yes
C3 . C4 . H41 . 126.3 no
Fe1 . C4 . H41 . 127.6 no
C5 . C4 . H41 . 127.3 no
C4 . C5 . Fe1 . 69.73(19) yes
C4 . C5 . C6 . 111.0(3) yes
Fe1 . C5 . C6 . 71.60(18) yes
C4 . C5 . S26 . 121.6(3) yes
Fe1 . C5 . S26 . 119.81(16) yes
C6 . C5 . S26 . 126.9(3) yes
C2 . C6 . C5 . 104.5(3) yes
C2 . C6 . Fe1 . 67.31(17) yes
C5 . C6 . Fe1 . 67.59(18) yes
C2 . C6 . B7 . 121.7(3) yes
C5 . C6 . B7 . 132.0(3) yes
Fe1 . C6 . B7 . 140.1(2) yes
C6 . B7 . C8 . 120.5(3) yes
C6 . B7 . C17 . 116.5(3) yes
C8 . B7 . C17 . 121.0(3) yes
B7 . C8 . C9 . 122.2(3) yes
B7 . C8 . C13 . 121.4(3) yes
C9 . C8 . C13 . 116.4(3) yes
C8 . C9 . C10 . 121.4(3) yes
C8 . C9 . C16 . 121.7(3) yes
C10 . C9 . C16 . 116.8(3) yes
C9 . C10 . C11 . 122.0(3) yes
C9 . C10 . H101 . 119.0 no
C11 . C10 . H101 . 119.0 no
C10 . C11 . C12 . 117.2(3) yes
C10 . C11 . C15 . 121.9(3) yes
C12 . C11 . C15 . 120.9(3) yes
C11 . C12 . C13 . 122.5(3) yes
C11 . C12 . H121 . 119.3 no
C13 . C12 . H121 . 118.2 no
C8 . C13 . C12 . 120.4(3) yes
C8 . C13 . C14 . 123.5(3) yes
C12 . C13 . C14 . 116.1(3) yes
C13 . C14 . H143 . 109.0 no
C13 . C14 . H142 . 109.1 no
H143 . C14 . H142 . 107.6 no
C13 . C14 . H141 . 112.0 no
H143 . C14 . H141 . 109.1 no
H142 . C14 . H141 . 110.0 no
C11 . C15 . H151 . 108.2 no
C11 . C15 . H152 . 111.2 no
H151 . C15 . H152 . 110.9 no
C11 . C15 . H153 . 107.6 no
H151 . C15 . H153 . 109.2 no
H152 . C15 . H153 . 109.7 no
C9 . C16 . H162 . 109.7 no
C9 . C16 . H163 . 110.4 no
H162 . C16 . H163 . 109.6 no
C9 . C16 . H161 . 109.1 no
H162 . C16 . H161 . 109.7 no
H163 . C16 . H161 . 108.3 no
B7 . C17 . C18 . 123.7(3) yes
B7 . C17 . C23 . 118.5(3) yes
C18 . C17 . C23 . 117.7(3) yes
C17 . C18 . C19 . 122.2(3) yes
C17 . C18 . C20 . 120.1(3) yes
C19 . C18 . C20 . 117.5(3) yes
C18 . C19 . H193 . 111.2 no
C18 . C19 . H192 . 110.4 no
H193 . C19 . H192 . 106.8 no
C18 . C19 . H191 . 111.0 no
H193 . C19 . H191 . 108.7 no
H192 . C19 . H191 . 108.6 no
C18 . C20 . C21 . 122.0(3) yes
C18 . C20 . H201 . 117.8 no
C21 . C20 . H201 . 120.2 no
C20 . C21 . C22 . 118.1(3) yes
C20 . C21 . C25 . 121.0(4) yes
C22 . C21 . C25 . 120.9(3) yes
C21 . C22 . C23 . 121.5(3) yes
C21 . C22 . H221 . 120.6 no
C23 . C22 . H221 . 117.8 no
C17 . C23 . C22 . 120.5(3) yes
C17 . C23 . C24 . 121.1(3) yes
C22 . C23 . C24 . 118.3(3) yes
C23 . C24 . H241 . 107.8 no
C23 . C24 . H242 . 110.9 no
H241 . C24 . H242 . 108.9 no
C23 . C24 . H243 . 110.1 no
H241 . C24 . H243 . 110.8 no
H242 . C24 . H243 . 108.3 no
C21 . C25 . H252 . 110.3 no
C21 . C25 . H253 . 109.6 no
H252 . C25 . H253 . 109.3 no
C21 . C25 . H251 . 108.9 no
H252 . C25 . H251 . 109.7 no
H253 . C25 . H251 . 109.0 no
C5 . S26 . O27 . 108.20(16) yes
C5 . S26 . C28 . 99.12(15) yes
O27 . S26 . C28 . 105.63(18) yes
S26 . C28 . C29 . 119.7(3) yes
S26 . C28 . C33 . 118.9(3) yes
C29 . C28 . C33 . 121.2(3) yes
C28 . C29 . C30 . 118.8(4) yes
C28 . C29 . H291 . 121.1 no
C30 . C29 . H291 . 120.1 no
C29 . C30 . C31 . 120.8(4) yes
C29 . C30 . H301 . 119.2 no
C31 . C30 . H301 . 120.0 no
C30 . C31 . C32 . 119.1(3) yes
C30 . C31 . C34 . 120.2(4) yes
C32 . C31 . C34 . 120.7(4) yes
C31 . C32 . C33 . 120.8(4) yes
C31 . C32 . H321 . 119.7 no
C33 . C32 . H321 . 119.5 no
C32 . C33 . C28 . 119.3(4) yes
C32 . C33 . H331 . 121.2 no
C28 . C33 . H331 . 119.6 no
C31 . C34 . H341 . 109.5 no
C31 . C34 . H342 . 110.8 no
H341 . C34 . H342 . 108.5 no
C31 . C34 . H343 . 109.5 no
H341 . C34 . H343 . 109.0 no
H342 . C34 . H343 . 109.5 no
Fe1 . C35 . C36 . 69.8(2) yes
Fe1 . C35 . C39 . 71.4(2) yes
C36 . C35 . C39 . 108.3(4) yes
Fe1 . C35 . H351 . 123.3 no
C36 . C35 . H351 . 125.9 no
C39 . C35 . H351 . 125.7 no
C35 . C36 . Fe1 . 69.1(2) yes
C35 . C36 . C37 . 106.9(4) yes
Fe1 . C36 . C37 . 69.6(2) yes
C35 . C36 . H361 . 127.6 no
Fe1 . C36 . H361 . 126.1 no
C37 . C36 . H361 . 125.4 no
C36 . C37 . Fe1 . 69.7(2) yes
C36 . C37 . C38 . 107.8(4) yes
Fe1 . C37 . C38 . 70.7(2) yes
C36 . C37 . H371 . 124.6 no
Fe1 . C37 . H371 . 123.0 no
C38 . C37 . H371 . 127.6 no
C37 . C38 . Fe1 . 69.1(2) yes
C37 . C38 . C39 . 108.9(4) yes
Fe1 . C38 . C39 . 70.5(2) yes
C37 . C38 . H381 . 125.2 no
Fe1 . C38 . H381 . 125.0 no
C39 . C38 . H381 . 125.8 no
Fe1 . C39 . C35 . 68.7(2) yes
Fe1 . C39 . C38 . 69.9(2) yes
C35 . C39 . C38 . 108.0(4) yes
Fe1 . C39 . H391 . 124.0 no
C35 . C39 . H391 . 125.1 no
C38 . C39 . H391 . 126.8 no

loop_
_geom_bond_atom_site_label_1
_geom_bond_site_symmetry_1
_geom_bond_atom_site_label_2
_geom_bond_site_symmetry_2
_geom_bond_distance
_geom_bond_publ_flag
Fe1 . C2 . 2.024(3) yes
Fe1 . C3 . 2.047(4) yes
Fe1 . C4 . 2.038(4) yes
Fe1 . C5 . 2.030(3) yes
Fe1 . C6 . 2.083(3) yes
Fe1 . C35 . 2.028(4) yes
Fe1 . C36 . 2.038(4) yes
Fe1 . C37 . 2.036(4) yes
Fe1 . C38 . 2.056(3) yes
Fe1 . C39 . 2.063(4) yes
C2 . C3 . 1.432(5) yes
C2 . C6 . 1.437(5) yes
C2 . H22 . 0.954 no
C3 . C4 . 1.418(5) yes
C3 . H31 . 0.978 no
C4 . C5 . 1.430(5) yes
C4 . H41 . 0.965 no
C5 . C6 . 1.435(5) yes
C5 . S26 . 1.773(3) yes
C6 . B7 . 1.564(5) yes
B7 . C8 . 1.585(5) yes
B7 . C17 . 1.589(5) yes
C8 . C9 . 1.410(5) yes
C8 . C13 . 1.435(5) yes
C9 . C10 . 1.377(5) yes
C9 . C16 . 1.515(5) yes
C10 . C11 . 1.397(5) yes
C10 . H101 . 0.921 no
C11 . C12 . 1.386(5) yes
C11 . C15 . 1.517(5) yes
C12 . C13 . 1.382(5) yes
C12 . H121 . 0.932 no
C13 . C14 . 1.509(5) yes
C14 . H143 . 0.965 no
C14 . H142 . 0.957 no
C14 . H141 . 0.968 no
C15 . H151 . 0.949 no
C15 . H152 . 0.949 no
C15 . H153 . 0.960 no
C16 . H162 . 0.970 no
C16 . H163 . 0.970 no
C16 . H161 . 0.968 no
C17 . C18 . 1.413(5) yes
C17 . C23 . 1.417(5) yes
C18 . C19 . 1.512(5) yes
C18 . C20 . 1.395(5) yes
C19 . H193 . 0.966 no
C19 . H192 . 0.978 no
C19 . H191 . 0.972 no
C20 . C21 . 1.381(5) yes
C20 . H201 . 0.931 no
C21 . C22 . 1.396(5) yes
C21 . C25 . 1.500(5) yes
C22 . C23 . 1.386(5) yes
C22 . H221 . 0.917 no
C23 . C24 . 1.516(5) yes
C24 . H241 . 0.971 no
C24 . H242 . 0.962 no
C24 . H243 . 0.975 no
C25 . H252 . 0.950 no
C25 . H253 . 0.959 no
C25 . H251 . 0.966 no
S26 . O27 . 1.489(3) yes
S26 . C28 . 1.798(3) yes
C28 . C29 . 1.381(5) yes
C28 . C33 . 1.379(5) yes
C29 . C30 . 1.385(5) yes
C29 . H291 . 0.934 no
C30 . C31 . 1.391(5) yes
C30 . H301 . 0.935 no
C31 . C32 . 1.379(5) yes
C31 . C34 . 1.521(5) yes
C32 . C33 . 1.383(5) yes
C32 . H321 . 0.920 no
C33 . H331 . 0.919 no
C34 . H341 . 0.955 no
C34 . H342 . 0.968 no
C34 . H343 . 0.969 no
C35 . C36 . 1.429(7) yes
C35 . C39 . 1.399(7) yes
C35 . H351 . 0.958 no
C36 . C37 . 1.415(6) yes
C36 . H361 . 0.965 no
C37 . C38 . 1.407(6) yes
C37 . H371 . 0.989 no
C38 . C39 . 1.395(6) yes
C38 . H381 . 0.979 no
C39 . H391 . 0.978 no

loop_
_geom_hbond_atom_site_label_D
_geom_hbond_site_symmetry_D
_geom_hbond_atom_site_label_H
_geom_hbond_site_symmetry_H
_geom_hbond_atom_site_label_A
_geom_hbond_site_symmetry_A
_geom_hbond_angle_DHA
_geom_hbond_distance_DH
_geom_hbond_distance_HA
_geom_hbond_distance_DA
_geom_hbond_publ_flag
C4 . H41 . O27 2_456 142 0.97 2.59 3.398(5) yes
C19 . H191 . O27 . 165 0.97 2.50 3.454(5) yes
